data_7005472
loop_
_publ_author_name
'Dillinger, Sandra A. T.'
'Schmalle, Helmut W.'
'Fox, Thomas'
'Berke, Heinz'

_publ_section_title
;
 Developing iron nitrosyl complexes as NO donor prodrugs.
;
_journal_issue 32
_journal_name_full 'Dalton transactions (Cambridge, England : 2003)'
_journal_page_first 3562
_journal_page_last 3571
_journal_paper_doi 10.1039/b702461d
_journal_year 2007
_chemical_formula_moiety 'C4 H14 Fe2 N6 O4 S2, 2(H2 O), 2(Cl)'
_chemical_formula_sum 'C4 H18 Cl2 Fe2 N6 O6 S2'
_chemical_formula_weight 492.98
_chemical_name_systematic
;
Bis-(dinitrosyl-2-aminoethanethiol) hydrochloride S-bridged
dinuclear iron(II)
;
_space_group_IT_number 2
_symmetry_cell_setting triclinic
_symmetry_space_group_name_Hall '-P 1'
_symmetry_space_group_name_H-M 'P -1'
_atom_sites_solution_hydrogens geom
_atom_sites_solution_primary direct
_atom_sites_solution_secondary difmap
_audit_creation_method SHELXL-97
_cell_angle_alpha 106.336(17)
_cell_angle_beta 90.782(17)
_cell_angle_gamma 113.684(16)
_cell_formula_units_Z 1
_cell_length_a 6.6305(9)
_cell_length_b 7.9844(12)
_cell_length_c 9.7216(14)
_cell_measurement_reflns_used 8000
_cell_measurement_temperature 153(2)
_cell_measurement_theta_max 30.3
_cell_measurement_theta_min 2.95
_cell_volume 447.57(14)
_computing_cell_refinement 'Stoe IPDS software'
_computing_data_collection 'Stoe IPDS software'
_computing_data_reduction 'XRED (Stoe & Cie, 1999)'
_computing_molecular_graphics 'PLATON, PLUTON (Spek, 1990, 2005)'
_computing_publication_material 'SHELXL-97 (Sheldrick, 1997)'
_computing_structure_refinement 'SHELXL-97 (Sheldrick, 1997)'
_computing_structure_solution 'SHELXS-97 (Sheldrick, 1990)'
_diffrn_ambient_temperature 153(2)
_diffrn_measured_fraction_theta_full 0.908
_diffrn_measured_fraction_theta_max 0.908
_diffrn_measurement_device_type 'Stoe IPDS diffractometer'
_diffrn_measurement_method '\f rotation scan'
_diffrn_radiation_monochromator graphite
_diffrn_radiation_source 'fine-focus sealed tube'
_diffrn_radiation_type MoK\a
_diffrn_radiation_wavelength 0.71073
_diffrn_reflns_av_R_equivalents 0.0913
_diffrn_reflns_av_sigmaI/netI 0.0365
_diffrn_reflns_limit_h_max 9
_diffrn_reflns_limit_h_min -9
_diffrn_reflns_limit_k_max 10
_diffrn_reflns_limit_k_min -11
_diffrn_reflns_limit_l_max 13
_diffrn_reflns_limit_l_min -13
_diffrn_reflns_number 7924
_diffrn_reflns_theta_full 30.30
_diffrn_reflns_theta_max 30.30
_diffrn_reflns_theta_min 2.93
_diffrn_standards_decay_% 0
_diffrn_standards_interval_count ' image'
_diffrn_standards_interval_time 4.50
_diffrn_standards_number '50 to 200'
_exptl_absorpt_coefficient_mu 2.183
_exptl_absorpt_correction_T_max 0.8802
_exptl_absorpt_correction_T_min 0.6452
_exptl_absorpt_correction_type numerical
_exptl_absorpt_process_details 'Coppens et al. 1965'
_exptl_crystal_colour red
_exptl_crystal_density_diffrn 1.829
_exptl_crystal_density_method 'not measured'
_exptl_crystal_description plate
_exptl_crystal_F_000 250
_exptl_crystal_size_max 0.22
_exptl_crystal_size_mid 0.14
_exptl_crystal_size_min 0.06
_refine_diff_density_max 0.595
_refine_diff_density_min -1.314
_refine_diff_density_rms 0.163
_refine_ls_extinction_method none
_refine_ls_goodness_of_fit_ref 1.055
_refine_ls_hydrogen_treatment constr
_refine_ls_matrix_type full
_refine_ls_number_parameters 103
_refine_ls_number_reflns 2446
_refine_ls_number_restraints 0
_refine_ls_restrained_S_all 1.055
_refine_ls_R_factor_all 0.0601
_refine_ls_R_factor_gt 0.0463
_refine_ls_shift/su_max 0.000
_refine_ls_shift/su_mean 0.000
_refine_ls_structure_factor_coef Fsqd
_refine_ls_weighting_details 'w=1/[\s^2^(Fo^2^)+(0.1000P)^2^] where P=(Fo^2^+2Fc^2^)/3'
_refine_ls_weighting_scheme calc
_refine_ls_wR_factor_gt 0.1408
_refine_ls_wR_factor_ref 0.1468
_reflns_number_gt 1859
_reflns_number_total 2446
_reflns_threshold_expression >2sigma(I)
_cod_data_source_file b702461d.txt
_cod_data_source_block 6
_cod_database_code 7005472

loop_
_symmetry_equiv_pos_as_xyz
'x, y, z'
'-x, -y, -z'

loop_
_atom_site_label
_atom_site_type_symbol
_atom_site_fract_x
_atom_site_fract_y
_atom_site_fract_z
_atom_site_U_iso_or_equiv
_atom_site_adp_type
_atom_site_occupancy
_atom_site_calc_flag
_atom_site_refinement_flags
_atom_site_disorder_assembly
_atom_site_disorder_group
Fe1 Fe 0.46265(8) 0.15989(7) 0.05279(6) 0.01600(17) Uani 1 d . . .
S1 S 0.76994(14) 0.14502(13) -0.03747(10) 0.0174(2) Uani 1 d . . .
Cl1 Cl 0.97300(16) 0.19187(13) 0.35479(11) 0.0251(2) Uani 1 d . . .
N1 N 0.7817(6) 0.3722(5) -0.3683(4) 0.0224(7) Uani 1 d . . .
H1A H 0.8323 0.4972 -0.3663 0.034 Uiso 1 calc R . .
H1B H 0.6326 0.3107 -0.3993 0.034 Uiso 1 calc R . .
H1C H 0.8525 0.3131 -0.4300 0.034 Uiso 1 calc R . .
C1 C 0.7435(6) 0.1562(5) -0.2220(4) 0.0195(7) Uani 1 d . . .
H1D H 0.8309 0.0952 -0.2809 0.023 Uiso 1 calc R . .
H1E H 0.5856 0.0843 -0.2670 0.023 Uiso 1 calc R . .
C2 C 0.8272(6) 0.3650(6) -0.2198(4) 0.0199(7) Uani 1 d . . .
H2A H 0.7517 0.4303 -0.1523 0.024 Uiso 1 calc R . .
H2B H 0.9892 0.4333 -0.1853 0.024 Uiso 1 calc R . .
N2 N 0.5398(6) 0.2903(5) 0.2284(4) 0.0221(7) Uani 1 d . . .
N3 N 0.3492(5) 0.2393(5) -0.0548(4) 0.0209(7) Uani 1 d . . .
O1 O 0.5825(6) 0.3983(5) 0.3444(3) 0.0371(8) Uani 1 d . . .
O2 O 0.2835(5) 0.3215(5) -0.1122(4) 0.0306(7) Uani 1 d . . .
O3 O 0.3318(5) 0.1674(5) 0.5556(4) 0.0365(8) Uani 1 d . . .
H8 H 0.2524 0.2030 0.4980 0.042(16) Uiso 1 d . . .
H9 H 0.2356 0.0951 0.6214 0.16(5) Uiso 1 d . . .

loop_
_atom_site_aniso_label
_atom_site_aniso_U_11
_atom_site_aniso_U_22
_atom_site_aniso_U_33
_atom_site_aniso_U_23
_atom_site_aniso_U_13
_atom_site_aniso_U_12
Fe1 0.0187(3) 0.0130(2) 0.0164(3) 0.0050(2) 0.00337(18) 0.00646(19)
S1 0.0170(4) 0.0160(4) 0.0176(4) 0.0057(3) 0.0028(3) 0.0051(3)
Cl1 0.0263(4) 0.0189(4) 0.0293(5) 0.0090(4) 0.0040(4) 0.0078(3)
N1 0.0275(16) 0.0173(14) 0.0215(16) 0.0084(13) 0.0055(13) 0.0069(12)
C1 0.0242(17) 0.0167(15) 0.0156(16) 0.0040(14) 0.0019(13) 0.0074(13)
C2 0.0233(17) 0.0187(16) 0.0163(17) 0.0054(14) 0.0049(13) 0.0074(13)
N2 0.0253(15) 0.0176(14) 0.0236(16) 0.0085(13) 0.0059(12) 0.0078(12)
N3 0.0179(14) 0.0185(14) 0.0259(17) 0.0066(13) 0.0043(12) 0.0075(12)
O1 0.055(2) 0.0275(16) 0.0201(15) -0.0020(14) 0.0026(14) 0.0150(15)
O2 0.0324(15) 0.0327(16) 0.0379(18) 0.0196(14) 0.0036(13) 0.0188(13)
O3 0.0266(15) 0.0372(18) 0.042(2) 0.0225(16) -0.0033(14) 0.0030(14)

loop_
_atom_type_symbol
_atom_type_description
_atom_type_scat_dispersion_real
_atom_type_scat_dispersion_imag
_atom_type_scat_source
C C 0.0033 0.0016 'International Tables Vol C Tables 4.2.6.8 and 6.1.1.4'
H H 0.0000 0.0000 'International Tables Vol C Tables 4.2.6.8 and 6.1.1.4'
Cl Cl 0.1484 0.1585 'International Tables Vol C Tables 4.2.6.8 and 6.1.1.4'
Fe Fe 0.3463 0.8444 'International Tables Vol C Tables 4.2.6.8 and 6.1.1.4'
N N 0.0061 0.0033 'International Tables Vol C Tables 4.2.6.8 and 6.1.1.4'
O O 0.0106 0.0060 'International Tables Vol C Tables 4.2.6.8 and 6.1.1.4'
S S 0.1246 0.1234 'International Tables Vol C Tables 4.2.6.8 and 6.1.1.4'

loop_
_geom_angle_atom_site_label_1
_geom_angle_atom_site_label_2
_geom_angle_atom_site_label_3
_geom_angle
_geom_angle_site_symmetry_1
_geom_angle_site_symmetry_3
_geom_angle_publ_flag
N3 Fe1 N2 117.62(16) . . yes
N3 Fe1 S1 109.87(12) . 2_655 yes
N2 Fe1 S1 108.23(13) . 2_655 yes
N3 Fe1 S1 106.95(12) . . yes
N2 Fe1 S1 107.40(12) . . yes
S1 Fe1 S1 106.18(4) 2_655 . yes
N3 Fe1 Fe1 121.71(11) . 2_655 yes
N2 Fe1 Fe1 120.62(12) . 2_655 yes
S1 Fe1 Fe1 53.16(3) 2_655 2_655 yes
S1 Fe1 Fe1 53.02(3) . 2_655 yes
C1 S1 Fe1 104.84(13) . 2_655 yes
C1 S1 Fe1 105.90(13) . . yes
Fe1 S1 Fe1 73.82(4) 2_655 . yes
C2 N1 H1A 109.5 . . yes
C2 N1 H1B 109.5 . . yes
H1A N1 H1B 109.5 . . yes
C2 N1 H1C 109.5 . . yes
H1A N1 H1C 109.5 . . yes
H1B N1 H1C 109.5 . . yes
C2 C1 S1 110.2(2) . . yes
C2 C1 H1D 109.6 . . yes
S1 C1 H1D 109.6 . . yes
C2 C1 H1E 109.6 . . yes
S1 C1 H1E 109.6 . . yes
H1D C1 H1E 108.1 . . yes
N1 C2 C1 109.9(3) . . yes
N1 C2 H2A 109.7 . . yes
C1 C2 H2A 109.7 . . yes
N1 C2 H2B 109.7 . . yes
C1 C2 H2B 109.7 . . yes
H2A C2 H2B 108.2 . . yes
O1 N2 Fe1 170.1(3) . . yes
O2 N3 Fe1 169.3(3) . . yes
H8 O3 H9 113.0 . . yes

loop_
_geom_bond_atom_site_label_1
_geom_bond_atom_site_label_2
_geom_bond_distance
_geom_bond_site_symmetry_2
_geom_bond_publ_flag
Fe1 N3 1.672(4) . yes
Fe1 N2 1.676(4) . yes
Fe1 S1 2.2585(12) 2_655 yes
Fe1 S1 2.2628(11) . yes
Fe1 Fe1 2.7154(11) 2_655 yes
S1 C1 1.831(4) . yes
S1 Fe1 2.2585(12) 2_655 yes
N1 C2 1.493(5) . yes
N1 H1A 0.9100 . yes
N1 H1B 0.9100 . yes
N1 H1C 0.9100 . yes
C1 C2 1.524(5) . yes
C1 H1D 0.9900 . yes
C1 H1E 0.9900 . yes
C2 H2A 0.9900 . yes
C2 H2B 0.9900 . yes
N2 O1 1.160(5) . yes
N3 O2 1.167(5) . yes
O3 H8 0.935 . yes
O3 H9 1.035 . yes

loop_
_geom_torsion_atom_site_label_1
_geom_torsion_atom_site_label_2
_geom_torsion_atom_site_label_3
_geom_torsion_atom_site_label_4
_geom_torsion
_geom_torsion_site_symmetry_1
_geom_torsion_site_symmetry_2
_geom_torsion_site_symmetry_3
_geom_torsion_site_symmetry_4
_geom_torsion_publ_flag
N3 Fe1 S1 C1 -16.05(17) . . . . yes
N2 Fe1 S1 C1 -143.16(18) . . . . yes
S1 Fe1 S1 C1 101.23(13) 2_655 . . . yes
Fe1 Fe1 S1 C1 101.23(13) 2_655 . . . yes
N3 Fe1 S1 Fe1 -117.28(12) . . . 2_655 yes
N2 Fe1 S1 Fe1 115.61(13) . . . 2_655 yes
S1 Fe1 S1 Fe1 0.0 2_655 . . 2_655 yes
Fe1 S1 C1 C2 160.9(2) 2_655 . . . yes
Fe1 S1 C1 C2 83.9(3) . . . . yes
S1 C1 C2 N1 -173.7(2) . . . . yes
N2 Fe1 N3 O2 15.4(18) . . . . yes
S1 Fe1 N3 O2 139.8(17) 2_655 . . . yes
S1 Fe1 N3 O2 -105.4(18) . . . . yes
Fe1 Fe1 N3 O2 -161.9(17) 2_655 . . . yes
